data_4515513
loop_
_publ_author_name
'Shen, Hong-Cheng'
'Zhang, Ling'
'Chen, Shu-Sen'
'Feng, Jiajie'
'Zhang, Bo-Wen'
'Zhang, Ying'
'Zhang, Xinhao'
'Wu, Yun-Dong'
'Gong, Liu-Zhu'

_publ_section_title
;
 Enantioselective Addition of Cyclic Ketones to Unactivated Alkenes
 Enabled by Amine/Pd(II) Cooperative Catalysis
;
_journal_issue 2
_journal_name_full 'ACS Catalysis'
_journal_page_first 791
_journal_paper_doi 10.1021/acscatal.8b04654
_journal_volume 9
_journal_year 2018
_chemical_absolute_configuration rmad
_chemical_formula_moiety 'C25 H27 Br N2 O2'
_chemical_formula_sum 'C25 H27 Br N2 O2'
_chemical_formula_weight 467.39
_space_group_crystal_system orthorhombic
_space_group_IT_number 19
_space_group_name_Hall 'P 2ac 2ab'
_space_group_name_H-M_alt 'P 21 21 21'
_atom_sites_solution_hydrogens geom
_atom_sites_solution_primary dual
_audit_creation_date 2018-07-12
_audit_creation_method
;
Olex2 1.2
(compiled 2018.05.29 svn.r3508 for OlexSys, GUI svn.r5506)
;
_cell_angle_alpha 90
_cell_angle_beta 90
_cell_angle_gamma 90
_cell_formula_units_Z 8
_cell_length_a 9.0909(3)
_cell_length_b 13.2501(4)
_cell_length_c 36.0908(12)
_cell_measurement_reflns_used 9987
_cell_measurement_temperature 173(2)
_cell_measurement_theta_max 54.74
_cell_measurement_theta_min 4.264
_cell_volume 4347.3(2)
_computing_cell_refinement 'SAINT v8.37A (Bruker, 2015)'
_computing_data_reduction 'SAINT v8.37A (Bruker, 2015)'
_computing_molecular_graphics 'Olex2 (Dolomanov et al., 2009)'
_computing_publication_material 'Olex2 (Dolomanov et al., 2009)'
_computing_structure_refinement 'ShelXL (Sheldrick, 2015)'
_computing_structure_solution 'ShelXT (Sheldrick, 2015)'
_diffrn_ambient_temperature 173
_diffrn_measured_fraction_theta_full 0.999
_diffrn_measured_fraction_theta_max 0.996
_diffrn_measurement_device_type 'Bruker D8 Venture'
_diffrn_measurement_method '\f and \w scans'
_diffrn_radiation_type GaK\a
_diffrn_radiation_wavelength 1.34139
_diffrn_reflns_av_R_equivalents 0.0644
_diffrn_reflns_av_unetI/netI 0.0479
_diffrn_reflns_Laue_measured_fraction_full 0.999
_diffrn_reflns_Laue_measured_fraction_max 0.996
_diffrn_reflns_limit_h_max 11
_diffrn_reflns_limit_h_min -11
_diffrn_reflns_limit_k_max 16
_diffrn_reflns_limit_k_min -12
_diffrn_reflns_limit_l_max 44
_diffrn_reflns_limit_l_min -43
_diffrn_reflns_number 46450
_diffrn_reflns_point_group_measured_fraction_full 0.999
_diffrn_reflns_point_group_measured_fraction_max 0.995
_diffrn_reflns_theta_full 53.594
_diffrn_reflns_theta_max 55.257
_diffrn_reflns_theta_min 3.091
_diffrn_standards_number 0
_exptl_absorpt_coefficient_mu 1.888
_exptl_absorpt_correction_T_max 0.7508
_exptl_absorpt_correction_T_min 0.5858
_exptl_absorpt_correction_type multi-scan
_exptl_absorpt_process_details
'SADABS-2016/2 (Bruker,2016/2) was used for absorption correction. wR2(int) was 0.1423 before and 0.0881 after correction. The Ratio of minimum to maximum transmission is 0.7802. The \l/2 correction factor is Not present.'
_exptl_crystal_colour colourless
_exptl_crystal_density_diffrn 1.428
_exptl_crystal_description block
_exptl_crystal_F_000 1936
_exptl_crystal_size_max 0.15
_exptl_crystal_size_mid 0.12
_exptl_crystal_size_min 0.05
_refine_diff_density_max 0.395
_refine_diff_density_min -0.540
_refine_diff_density_rms 0.064
_refine_ls_abs_structure_details
;
 Flack x determined using 2422 quotients [(I+)-(I-)]/[(I+)+(I-)]
 (Parsons, Flack and Wagner, Acta Cryst. B69 (2013) 249-259).
;
_refine_ls_abs_structure_Flack 0.061(10)
_refine_ls_extinction_method none
_refine_ls_goodness_of_fit_ref 1.043
_refine_ls_hydrogen_treatment constr
_refine_ls_matrix_type full
_refine_ls_number_parameters 561
_refine_ls_number_reflns 8328
_refine_ls_number_restraints 62
_refine_ls_restrained_S_all 1.052
_refine_ls_R_factor_all 0.0646
_refine_ls_R_factor_gt 0.0468
_refine_ls_shift/su_max 0.001
_refine_ls_shift/su_mean 0.000
_refine_ls_structure_factor_coef Fsqd
_refine_ls_weighting_details 'w=1/[\s^2^(Fo^2^)+(0.0410P)^2^+2.6625P] where P=(Fo^2^+2Fc^2^)/3'
_refine_ls_weighting_scheme calc
_refine_ls_wR_factor_gt 0.1017
_refine_ls_wR_factor_ref 0.1124
_reflns_Friedel_coverage 0.773
_reflns_Friedel_fraction_full 0.998
_reflns_Friedel_fraction_max 0.994
_reflns_number_gt 6714
_reflns_number_total 8328
_reflns_threshold_expression 'I > 2\s(I)'
_cod_data_source_file cs8b04654_si_003.cif
_cod_data_source_block wmj18126_0m
_cod_database_code 4515513
_shelx_shelxl_version_number 2016/6
_shelx_space_group_comment
;
The symmetry employed for this shelxl refinement is uniquely defined
by the following loop, which should always be used as a source of
symmetry information in preference to the above space-group names.
They are only intended as comments.
;
_shelx_estimated_absorpt_t_max 0.911
_shelx_estimated_absorpt_t_min 0.765
_olex2_refinement_description
;
1. Fixed Uiso
 At 1.2 times of:
  All C(H) groups, All C(H,H) groups, All C(H,H,H,H) groups, All N(H) groups
 At 1.5 times of:
  All O(H) groups
2. Restrained distances
 C12B-C13A = C12A-C13A = C11A-C12A = C11B-C12B = C11A-C10A = C11B-C10A = C13A-
 C14A
 1.53 with sigma of 0.02
 C13A-C12B
 1.53 with sigma of 0.01
3. Uiso/Uaniso restraints and constraints
C13A \\sim C14A \\sim C11A \\sim C12A \\sim C11B \\sim C12B: within 2A with
sigma of 0.01 and sigma for terminal atoms of 0.02
4. Others
 Fixed Sof: H13A(0.7) H13B(0.7) H13C(0.3) H13D(0.3) C11A(0.7) H11A(0.7)
 H11B(0.7) C12A(0.7) H12A(0.7) H12B(0.7) C11B(0.3) H11C(0.3) H11D(0.3)
 C12B(0.3) H12C(0.3) H12D(0.3)
5.a Ternary CH refined with riding coordinates:
 C14(H14), C15(H15), C18(H18), C14A(H14A), C15A(H15A), C18A(H18A)
5.b Secondary CH2 refined with riding coordinates:
 C11(H11E,H11F), C12(H12E,H12F), C13(H13E,H13F), C16(H16C,H16D), C17(H17C,
 H17D), C19(H19C,H19D), C13A(H13A,H13B), C13A(H13C,H13D), C16A(H16A,H16B),
 C17A(H17A,H17B), C19A(H19A,H19B), C11A(H11A,H11B), C12A(H12A,H12B), C11B(H11C,
 H11D), C12B(H12C,H12D)
5.c Aromatic/amide H refined with riding coordinates:
 N2(H2B), C1(H1), C2(H2C), C3(H3), C5(H5), C6(H6), C7(H7), C21(H21), C22(H22),
 C24(H24), C25(H25), N2A(H2AA), C1A(H1A), C2A(H2AB), C3A(H3A), C5A(H5A),
 C6A(H6A), C7A(H7A), C21A(H21A), C22A(H22A), C24A(H24A), C25A(H25A)
5.d Idealised tetrahedral OH refined as rotating group:
 O2(H2), O2A(H2A)
;
_olex2_submission_special_instructions 'No special instructions were received'

loop_
_space_group_symop_operation_xyz
'x, y, z'
'-x+1/2, -y, z+1/2'
'-x, y+1/2, -z+1/2'
'x+1/2, -y+1/2, -z'

loop_
_atom_site_label
_atom_site_type_symbol
_atom_site_fract_x
_atom_site_fract_y
_atom_site_fract_z
_atom_site_U_iso_or_equiv
_atom_site_adp_type
_atom_site_occupancy
_atom_site_site_symmetry_order
_atom_site_calc_flag
_atom_site_refinement_flags_posn
_atom_site_refinement_flags_adp
_atom_site_refinement_flags_occupancy
_atom_site_disorder_assembly
_atom_site_disorder_group
Br1 Br 0.07647(7) 0.42117(5) 0.23715(2) 0.05680(19) Uani 1 1 d . . . . .
O1 O 0.1276(5) 0.3781(3) 0.49284(11) 0.0655(12) Uani 1 1 d . . . . .
O2 O 0.0669(5) -0.1453(3) 0.43434(12) 0.0654(12) Uani 1 1 d . . . . .
H2 H 0.141435 -0.136114 0.447668 0.098 Uiso 1 1 calc GR . . . .
N1 N 0.0775(5) 0.3284(3) 0.62485(11) 0.0434(10) Uani 1 1 d . . . . .
N2 N 0.0625(5) 0.3311(3) 0.55053(11) 0.0432(11) Uani 1 1 d . . . . .
H2B H 0.029744 0.279654 0.563568 0.052 Uiso 1 1 calc R . . . .
C1 C 0.0886(7) 0.3248(5) 0.66085(16) 0.0572(16) Uani 1 1 d . . . . .
H1 H 0.085355 0.260448 0.672453 0.069 Uiso 1 1 calc R . . . .
C2 C 0.1050(7) 0.4101(6) 0.68346(17) 0.0658(18) Uani 1 1 d . . . . .
H2C H 0.113073 0.403387 0.709583 0.079 Uiso 1 1 calc R . . . .
C3 C 0.1090(7) 0.5030(6) 0.6672(2) 0.068(2) Uani 1 1 d . . . . .
H3 H 0.119844 0.561786 0.682021 0.082 Uiso 1 1 calc R . . . .
C4 C 0.0970(7) 0.5114(5) 0.62843(18) 0.0533(15) Uani 1 1 d . . . . .
C5 C 0.1004(7) 0.6039(5) 0.6090(2) 0.070(2) Uani 1 1 d . . . . .
H5 H 0.112508 0.665345 0.622268 0.084 Uiso 1 1 calc R . . . .
C6 C 0.0868(8) 0.6055(5) 0.5723(2) 0.0710(19) Uani 1 1 d . . . . .
H6 H 0.087533 0.668823 0.559950 0.085 Uiso 1 1 calc R . . . .
C7 C 0.0713(7) 0.5165(4) 0.55100(18) 0.0575(16) Uani 1 1 d . . . . .
H7 H 0.062204 0.520072 0.524807 0.069 Uiso 1 1 calc R . . . .
C8 C 0.0697(6) 0.4248(4) 0.56885(14) 0.0418(12) Uani 1 1 d . . . . .
C9 C 0.0808(6) 0.4196(4) 0.60823(14) 0.0423(12) Uani 1 1 d . . . . .
C10 C 0.1006(7) 0.3118(4) 0.51496(15) 0.0474(14) Uani 1 1 d . . . . .
C11 C 0.1141(7) 0.2015(4) 0.50490(14) 0.0493(15) Uani 1 1 d . . . . .
H11E H 0.072466 0.160325 0.525245 0.059 Uiso 1 1 calc R . . . .
H11F H 0.219579 0.184109 0.502576 0.059 Uiso 1 1 calc R . . . .
C12 C 0.0362(6) 0.1744(4) 0.46902(14) 0.0485(15) Uani 1 1 d . . . . .
H12E H -0.071223 0.172402 0.473388 0.058 Uiso 1 1 calc R . . . .
H12F H 0.056154 0.227205 0.450274 0.058 Uiso 1 1 calc R . . . .
C13 C 0.0862(6) 0.0737(4) 0.45430(12) 0.0409(12) Uani 1 1 d . . . . .
H13E H 0.084042 0.024260 0.474853 0.049 Uiso 1 1 calc R . . . .
H13F H 0.189627 0.080130 0.446068 0.049 Uiso 1 1 calc R . . . .
C14 C -0.0046(6) 0.0315(4) 0.42212(15) 0.0424(13) Uani 1 1 d . . . . .
H14 H -0.105254 0.016401 0.431842 0.051 Uiso 1 1 calc R . . . .
C15 C 0.0589(7) -0.0674(4) 0.40684(16) 0.0543(16) Uani 1 1 d . . . . .
H15 H -0.012194 -0.091741 0.387680 0.065 Uiso 1 1 calc R . . . .
C16 C 0.2006(7) -0.0527(5) 0.38751(16) 0.0528(15) Uani 1 1 d . . . . .
H16C H 0.236342 -0.118417 0.378054 0.063 Uiso 1 1 calc R . . . .
H16D H 0.274448 -0.026477 0.405235 0.063 Uiso 1 1 calc R . . . .
C17 C 0.1845(7) 0.0214(4) 0.35517(15) 0.0517(15) Uani 1 1 d . . . . .
H17C H 0.281846 0.032638 0.343569 0.062 Uiso 1 1 calc R . . . .
H17D H 0.118383 -0.007912 0.336215 0.062 Uiso 1 1 calc R . . . .
C18 C 0.1223(5) 0.1218(4) 0.36835(13) 0.0347(12) Uani 1 1 d . . . . .
H18 H 0.194296 0.151961 0.386123 0.042 Uiso 1 1 calc R . . . .
C19 C -0.0224(5) 0.1046(4) 0.38918(14) 0.0396(12) Uani 1 1 d . . . . .
H19C H -0.096388 0.076934 0.371799 0.047 Uiso 1 1 calc R . . . .
H19D H -0.059516 0.170149 0.398421 0.047 Uiso 1 1 calc R . . . .
C20 C 0.1064(5) 0.1932(4) 0.33608(13) 0.0353(12) Uani 1 1 d . . . . .
C21 C -0.0089(6) 0.1892(5) 0.31113(15) 0.0473(14) Uani 1 1 d . . . . .
H21 H -0.083279 0.139719 0.314490 0.057 Uiso 1 1 calc R . . . .
C22 C -0.0196(6) 0.2549(5) 0.28147(15) 0.0502(15) Uani 1 1 d . . . . .
H22 H -0.099994 0.250385 0.264716 0.060 Uiso 1 1 calc R . . . .
C23 C 0.0878(6) 0.3269(4) 0.27657(13) 0.0409(12) Uani 1 1 d . . . . .
C24 C 0.2040(6) 0.3321(4) 0.30034(14) 0.0459(14) Uani 1 1 d . . . . .
H24 H 0.278734 0.381287 0.296798 0.055 Uiso 1 1 calc R . . . .
C25 C 0.2123(6) 0.2651(4) 0.32972(14) 0.0430(13) Uani 1 1 d . . . . .
H25 H 0.294084 0.268972 0.346043 0.052 Uiso 1 1 calc R . . . .
Br1A Br 0.40983(8) 0.90765(5) 0.23484(2) 0.0646(2) Uani 1 1 d . . . . .
O1A O 0.2668(5) 0.8713(3) 0.49563(10) 0.0526(10) Uani 1 1 d . . . . .
O2A O 0.3415(5) 0.3545(3) 0.43742(11) 0.0608(12) Uani 1 1 d . . . . .
H2A H 0.272324 0.361808 0.452608 0.091 Uiso 1 1 calc GR . . . .
N1A N 0.3895(5) 0.8009(3) 0.62357(12) 0.0443(11) Uani 1 1 d . . . . .
N2A N 0.3640(5) 0.8186(3) 0.54999(12) 0.0482(12) Uani 1 1 d . . . . .
H2AA H 0.396923 0.764722 0.561563 0.058 Uiso 1 1 calc R . . . .
C1A C 0.4070(7) 0.7920(5) 0.65959(16) 0.0538(15) Uani 1 1 d . . . . .
H1A H 0.412668 0.725751 0.669579 0.065 Uiso 1 1 calc R . . . .
C2A C 0.4179(7) 0.8732(5) 0.68426(16) 0.0579(16) Uani 1 1 d . . . . .
H2AB H 0.432014 0.861706 0.709993 0.069 Uiso 1 1 calc R . . . .
C3A C 0.4079(7) 0.9681(5) 0.67088(16) 0.0554(15) Uani 1 1 d . . . . .
H3A H 0.413615 1.024235 0.687187 0.067 Uiso 1 1 calc R . . . .
C4A C 0.3889(6) 0.9832(4) 0.63235(15) 0.0421(13) Uani 1 1 d . . . . .
C5A C 0.3776(6) 1.0798(5) 0.61619(16) 0.0495(14) Uani 1 1 d . . . . .
H5A H 0.383788 1.138480 0.631225 0.059 Uiso 1 1 calc R . . . .
C6A C 0.3578(6) 1.0884(4) 0.57906(17) 0.0489(14) Uani 1 1 d . . . . .
H6A H 0.348226 1.153680 0.568441 0.059 Uiso 1 1 calc R . . . .
C7A C 0.3512(6) 1.0026(4) 0.55574(15) 0.0432(13) Uani 1 1 d . . . . .
H7A H 0.338425 1.010679 0.529780 0.052 Uiso 1 1 calc R . . . .
C8A C 0.3632(5) 0.9079(4) 0.57068(13) 0.0364(11) Uani 1 1 d . . . . .
C9A C 0.3808(5) 0.8965(4) 0.60992(14) 0.0383(12) Uani 1 1 d . . . . .
C10A C 0.3209(7) 0.8044(4) 0.51465(15) 0.0468(14) Uani 1 1 d D . . . .
C13A C 0.3756(9) 0.5722(4) 0.45319(15) 0.0679(18) Uani 1 1 d D U . . .
H13A H 0.476549 0.587474 0.444537 0.081 Uiso 0.7 1 calc R . P A 1
H13B H 0.381386 0.522523 0.473616 0.081 Uiso 0.7 1 calc R . P A 1
H13C H 0.471843 0.539385 0.448755 0.081 Uiso 0.3 1 calc R . P B 2
H13D H 0.334088 0.536844 0.474964 0.081 Uiso 0.3 1 calc R . P B 2
C14A C 0.2838(7) 0.5321(4) 0.42204(17) 0.0588(17) Uani 1 1 d D U . . .
H14A H 0.181149 0.525811 0.431733 0.071 Uiso 1 1 calc R . . . .
C15A C 0.3285(6) 0.4283(4) 0.40864(15) 0.0474(14) Uani 1 1 d . . . . .
H15A H 0.252164 0.404316 0.390746 0.057 Uiso 1 1 calc R . . . .
C16A C 0.4733(6) 0.4307(4) 0.38886(14) 0.0423(12) Uani 1 1 d . . . . .
H16A H 0.497572 0.362046 0.379914 0.051 Uiso 1 1 calc R . . . .
H16B H 0.551342 0.451902 0.406337 0.051 Uiso 1 1 calc R . . . .
C17A C 0.4694(6) 0.5036(4) 0.35595(14) 0.0398(12) Uani 1 1 d . . . . .
H17A H 0.568352 0.506595 0.344527 0.048 Uiso 1 1 calc R . . . .
H17B H 0.400040 0.477519 0.337104 0.048 Uiso 1 1 calc R . . . .
C18A C 0.4226(6) 0.6098(4) 0.36729(13) 0.0351(11) Uani 1 1 d . . . . .
H18A H 0.498540 0.636991 0.384668 0.042 Uiso 1 1 calc R . . . .
C19A C 0.2765(6) 0.6031(4) 0.38837(16) 0.0526(15) Uani 1 1 d . . . . .
H19A H 0.198954 0.578994 0.371259 0.063 Uiso 1 1 calc R . . . .
H19B H 0.248296 0.671491 0.396891 0.063 Uiso 1 1 calc R . . . .
C20A C 0.4156(6) 0.6795(4) 0.33380(12) 0.0335(10) Uani 1 1 d . . . . .
C21A C 0.5335(6) 0.6865(4) 0.30965(16) 0.0472(14) Uani 1 1 d . . . . .
H21A H 0.617660 0.645442 0.313688 0.057 Uiso 1 1 calc R . . . .
C22A C 0.5314(7) 0.7518(4) 0.27978(17) 0.0548(16) Uani 1 1 d . . . . .
H22A H 0.612803 0.754183 0.263293 0.066 Uiso 1 1 calc R . . . .
C23A C 0.4125(6) 0.8129(4) 0.27392(13) 0.0414(12) Uani 1 1 d . . . . .
C24A C 0.2922(6) 0.8065(4) 0.29716(14) 0.0442(13) Uani 1 1 d . . . . .
H24A H 0.208359 0.847797 0.292970 0.053 Uiso 1 1 calc R . . . .
C25A C 0.2944(6) 0.7393(4) 0.32671(14) 0.0409(12) Uani 1 1 d . . . . .
H25A H 0.210761 0.734447 0.342380 0.049 Uiso 1 1 calc R . . . .
C11A C 0.3725(10) 0.7003(6) 0.5020(2) 0.0407(19) Uani 0.7 1 d D U P C 1
H11A H 0.480337 0.701388 0.498134 0.049 Uiso 0.7 1 calc R . P C 1
H11B H 0.350425 0.649989 0.521468 0.049 Uiso 0.7 1 calc R . P C 1
C12A C 0.2970(9) 0.6700(6) 0.4663(2) 0.0448(17) Uani 0.7 1 d D U P C 1
H12A H 0.306785 0.723903 0.447466 0.054 Uiso 0.7 1 calc R . P C 1
H12B H 0.191156 0.657067 0.470652 0.054 Uiso 0.7 1 calc R . P C 1
C11B C 0.291(2) 0.6998(12) 0.4963(5) 0.031(3) Uani 0.3 1 d D U P C 2
H11C H 0.283858 0.646736 0.515455 0.037 Uiso 0.3 1 calc R . P C 2
H11D H 0.198089 0.701588 0.482140 0.037 Uiso 0.3 1 calc R . P C 2
C12B C 0.4218(19) 0.6773(9) 0.4700(4) 0.036(3) Uani 0.3 1 d D U P C 2
H12C H 0.515725 0.672428 0.483711 0.043 Uiso 0.3 1 calc R . P C 2
H12D H 0.430850 0.729392 0.450433 0.043 Uiso 0.3 1 calc R . P C 2

loop_
_atom_site_aniso_label
_atom_site_aniso_U_11
_atom_site_aniso_U_22
_atom_site_aniso_U_33
_atom_site_aniso_U_23
_atom_site_aniso_U_13
_atom_site_aniso_U_12
Br1 0.0694(4) 0.0619(4) 0.0391(3) 0.0077(3) 0.0001(3) -0.0133(4)
O1 0.100(3) 0.046(2) 0.051(2) 0.012(2) 0.020(2) 0.011(2)
O2 0.078(3) 0.039(2) 0.080(3) 0.018(2) -0.039(3) -0.017(2)
N1 0.049(3) 0.040(3) 0.042(2) -0.003(2) 0.003(2) -0.006(2)
N2 0.059(3) 0.030(2) 0.041(2) 0.0000(19) 0.013(2) -0.002(2)
C1 0.056(4) 0.069(4) 0.047(3) -0.014(3) -0.001(3) 0.002(4)
C2 0.054(4) 0.091(5) 0.053(4) -0.022(4) -0.012(3) 0.013(4)
C3 0.046(4) 0.083(5) 0.074(5) -0.046(4) -0.015(3) 0.015(3)
C4 0.037(3) 0.048(4) 0.075(4) -0.016(3) -0.007(3) 0.001(3)
C5 0.061(4) 0.050(4) 0.099(6) -0.029(4) -0.002(4) 0.001(3)
C6 0.068(4) 0.037(3) 0.108(6) -0.003(4) 0.017(4) -0.004(3)
C7 0.060(4) 0.041(3) 0.072(4) -0.002(3) 0.014(4) -0.001(3)
C8 0.041(3) 0.030(3) 0.055(3) -0.001(2) 0.006(2) -0.002(3)
C9 0.032(3) 0.043(3) 0.052(3) -0.014(3) 0.001(2) -0.002(3)
C10 0.059(4) 0.040(3) 0.042(3) 0.008(3) 0.006(3) 0.008(3)
C11 0.073(4) 0.039(3) 0.036(3) -0.001(2) 0.005(3) 0.015(3)
C12 0.060(4) 0.047(3) 0.038(3) 0.005(3) 0.005(3) 0.015(3)
C13 0.052(3) 0.040(3) 0.031(2) 0.000(2) 0.002(2) 0.007(3)
C14 0.037(3) 0.041(3) 0.049(3) 0.010(3) 0.002(2) -0.002(2)
C15 0.072(4) 0.035(3) 0.057(3) 0.008(3) -0.034(3) -0.007(3)
C16 0.062(4) 0.049(4) 0.048(3) -0.009(3) -0.012(3) 0.019(3)
C17 0.058(4) 0.057(4) 0.040(3) -0.007(3) -0.001(3) 0.020(3)
C18 0.033(3) 0.039(3) 0.033(3) -0.007(2) -0.005(2) 0.001(2)
C19 0.031(2) 0.047(3) 0.041(3) 0.004(2) -0.001(2) 0.003(2)
C20 0.032(3) 0.042(3) 0.031(2) -0.008(2) -0.003(2) -0.003(2)
C21 0.043(3) 0.054(4) 0.045(3) 0.009(3) -0.006(3) -0.018(3)
C22 0.048(3) 0.063(4) 0.039(3) 0.005(3) -0.012(2) -0.010(3)
C23 0.047(3) 0.043(3) 0.033(3) -0.008(2) 0.006(2) -0.002(3)
C24 0.049(3) 0.047(3) 0.041(3) -0.005(3) -0.001(3) -0.016(3)
C25 0.039(3) 0.051(3) 0.039(3) -0.006(3) -0.008(2) -0.008(3)
Br1A 0.0757(4) 0.0688(4) 0.0493(4) 0.0170(3) 0.0062(3) 0.0072(4)
O1A 0.067(3) 0.041(2) 0.050(2) -0.0059(19) -0.009(2) 0.0033(19)
O2A 0.074(3) 0.044(2) 0.064(3) 0.016(2) 0.018(2) 0.014(2)
N1A 0.044(3) 0.042(3) 0.046(3) 0.009(2) 0.007(2) 0.003(2)
N2A 0.075(3) 0.029(2) 0.041(2) 0.000(2) 0.011(2) 0.012(2)
C1A 0.045(3) 0.065(4) 0.051(3) 0.015(3) 0.011(3) 0.000(3)
C2A 0.041(3) 0.087(5) 0.046(3) 0.008(3) -0.001(3) 0.001(4)
C3A 0.039(3) 0.077(4) 0.051(3) -0.015(3) -0.003(3) -0.007(3)
C4A 0.030(3) 0.048(3) 0.048(3) -0.005(3) -0.001(2) 0.000(2)
C5A 0.046(3) 0.044(3) 0.059(4) -0.014(3) -0.005(3) -0.004(3)
C6A 0.049(3) 0.030(3) 0.067(4) 0.000(3) -0.003(3) -0.005(3)
C7A 0.046(3) 0.039(3) 0.045(3) -0.003(2) -0.002(3) -0.001(3)
C8A 0.035(3) 0.030(3) 0.044(3) 0.000(2) 0.004(2) 0.002(2)
C9A 0.026(3) 0.043(3) 0.046(3) -0.001(3) 0.004(2) -0.001(2)
C10A 0.064(4) 0.033(3) 0.044(3) 0.000(3) 0.015(3) -0.003(3)
C13A 0.128(5) 0.039(3) 0.037(3) -0.001(3) 0.012(3) 0.016(4)
C14A 0.075(4) 0.043(3) 0.058(4) 0.016(3) 0.034(3) 0.028(3)
C15A 0.049(3) 0.044(3) 0.049(3) 0.011(3) 0.004(3) 0.000(3)
C16A 0.047(3) 0.033(3) 0.046(3) -0.002(2) 0.004(2) 0.006(2)
C17A 0.041(3) 0.041(3) 0.038(3) -0.006(2) 0.000(2) 0.006(2)
C18A 0.034(2) 0.037(3) 0.035(2) -0.004(2) 0.006(2) 0.003(2)
C19A 0.053(3) 0.049(4) 0.055(3) 0.011(3) 0.018(3) 0.016(3)
C20A 0.030(2) 0.040(3) 0.031(2) -0.007(2) -0.002(2) -0.001(2)
C21A 0.032(3) 0.052(4) 0.057(4) 0.006(3) 0.009(2) 0.007(3)
C22A 0.052(4) 0.055(4) 0.057(4) 0.008(3) 0.015(3) 0.008(3)
C23A 0.048(3) 0.045(3) 0.031(2) 0.000(2) -0.003(2) -0.006(3)
C24A 0.045(3) 0.049(3) 0.038(3) -0.007(3) -0.007(2) 0.011(3)
C25A 0.041(3) 0.045(3) 0.037(3) -0.001(2) 0.002(2) 0.007(2)
C11A 0.053(5) 0.033(4) 0.036(4) -0.001(3) -0.008(4) 0.003(4)
C12A 0.059(4) 0.039(4) 0.037(4) -0.007(3) -0.006(3) 0.003(4)
C11B 0.046(7) 0.023(6) 0.024(6) 0.003(5) -0.006(6) 0.000(7)
C12B 0.054(6) 0.032(6) 0.022(5) -0.003(5) -0.007(6) -0.001(6)

loop_
_atom_type_symbol
_atom_type_description
_atom_type_scat_dispersion_real
_atom_type_scat_dispersion_imag
_atom_type_scat_source
C C 0.0148 0.0070 'International Tables Vol C Tables 4.2.6.8 and 6.1.1.4'
H H 0.0000 0.0000 'International Tables Vol C Tables 4.2.6.8 and 6.1.1.4'
Br Br -0.9502 1.0410 'International Tables Vol C Tables 4.2.6.8 and 6.1.1.4'
N N 0.0253 0.0136 'International Tables Vol C Tables 4.2.6.8 and 6.1.1.4'
O O 0.0412 0.0250 'International Tables Vol C Tables 4.2.6.8 and 6.1.1.4'

loop_
_geom_angle_atom_site_label_1
_geom_angle_atom_site_label_2
_geom_angle_atom_site_label_3
_geom_angle
C15 O2 H2 109.5
C1 N1 C9 118.3(5)
C8 N2 H2B 116.6
C10 N2 H2B 116.6
C10 N2 C8 126.8(5)
N1 C1 H1 118.0
N1 C1 C2 123.9(6)
C2 C1 H1 118.0
C1 C2 H2C 120.6
C3 C2 C1 118.7(6)
C3 C2 H2C 120.6
C2 C3 H3 120.1
C2 C3 C4 119.8(6)
C4 C3 H3 120.1
C3 C4 C5 124.0(6)
C3 C4 C9 116.7(6)
C5 C4 C9 119.3(6)
C4 C5 H5 119.8
C6 C5 C4 120.3(6)
C6 C5 H5 119.8
C5 C6 H6 118.8
C5 C6 C7 122.5(7)
C7 C6 H6 118.8
C6 C7 H7 120.6
C8 C7 C6 118.8(6)
C8 C7 H7 120.6
N2 C8 C9 115.3(5)
C7 C8 N2 124.0(5)
C7 C8 C9 120.6(5)
N1 C9 C4 122.6(5)
N1 C9 C8 119.0(5)
C4 C9 C8 118.4(5)
O1 C10 N2 122.7(5)
O1 C10 C11 121.8(5)
N2 C10 C11 115.5(5)
C10 C11 H11E 108.9
C10 C11 H11F 108.9
C10 C11 C12 113.3(5)
H11E C11 H11F 107.7
C12 C11 H11E 108.9
C12 C11 H11F 108.9
C11 C12 H12E 109.3
C11 C12 H12F 109.3
H12E C12 H12F 107.9
C13 C12 C11 111.7(4)
C13 C12 H12E 109.3
C13 C12 H12F 109.3
C12 C13 H13E 108.4
C12 C13 H13F 108.4
C12 C13 C14 115.4(4)
H13E C13 H13F 107.5
C14 C13 H13E 108.4
C14 C13 H13F 108.4
C13 C14 H14 107.5
C13 C14 C15 112.4(4)
C13 C14 C19 114.3(4)
C15 C14 H14 107.5
C15 C14 C19 107.4(4)
C19 C14 H14 107.5
O2 C15 C14 112.6(5)
O2 C15 H15 106.3
O2 C15 C16 112.2(5)
C14 C15 H15 106.3
C16 C15 C14 112.6(5)
C16 C15 H15 106.3
C15 C16 H16C 109.4
C15 C16 H16D 109.4
C15 C16 C17 111.2(5)
H16C C16 H16D 108.0
C17 C16 H16C 109.4
C17 C16 H16D 109.4
C16 C17 H17C 109.5
C16 C17 H17D 109.5
H17C C17 H17D 108.0
C18 C17 C16 110.9(4)
C18 C17 H17C 109.5
C18 C17 H17D 109.5
C17 C18 H18 107.9
C17 C18 C19 110.0(4)
C19 C18 H18 107.9
C20 C18 C17 110.0(4)
C20 C18 H18 107.9
C20 C18 C19 113.0(4)
C14 C19 H19C 109.1
C14 C19 H19D 109.1
C18 C19 C14 112.4(4)
C18 C19 H19C 109.1
C18 C19 H19D 109.1
H19C C19 H19D 107.8
C21 C20 C18 123.5(5)
C25 C20 C18 119.8(4)
C25 C20 C21 116.6(5)
C20 C21 H21 118.9
C22 C21 C20 122.3(5)
C22 C21 H21 118.9
C21 C22 H22 120.5
C23 C22 C21 119.0(5)
C23 C22 H22 120.5
C22 C23 Br1 120.9(4)
C24 C23 Br1 118.8(4)
C24 C23 C22 120.3(5)
C23 C24 H24 120.3
C23 C24 C25 119.5(5)
C25 C24 H24 120.3
C20 C25 C24 122.3(5)
C20 C25 H25 118.8
C24 C25 H25 118.8
C15A O2A H2A 109.5
C1A N1A C9A 116.6(5)
C8A N2A H2AA 115.8
C10A N2A H2AA 115.8
C10A N2A C8A 128.5(5)
N1A C1A H1A 117.7
N1A C1A C2A 124.6(6)
C2A C1A H1A 117.7
C1A C2A H2AB 120.5
C3A C2A C1A 118.9(5)
C3A C2A H2AB 120.5
C2A C3A H3A 120.3
C2A C3A C4A 119.4(6)
C4A C3A H3A 120.3
C5A C4A C3A 122.9(5)
C9A C4A C3A 117.1(5)
C9A C4A C5A 120.0(5)
C4A C5A H5A 120.2
C6A C5A C4A 119.6(5)
C6A C5A H5A 120.2
C5A C6A H6A 119.2
C5A C6A C7A 121.7(6)
C7A C6A H6A 119.2
C6A C7A H7A 120.1
C8A C7A C6A 119.9(5)
C8A C7A H7A 120.1
N2A C8A C9A 116.0(5)
C7A C8A N2A 124.4(5)
C7A C8A C9A 119.6(5)
N1A C9A C4A 123.3(5)
N1A C9A C8A 117.5(5)
C4A C9A C8A 119.2(5)
O1A C10A N2A 123.1(5)
O1A C10A C11A 127.5(6)
O1A C10A C11B 109.6(8)
N2A C10A C11A 108.7(5)
N2A C10A C11B 125.2(8)
H13A C13A H13B 108.8
H13C C13A H13D 104.9
C14A C13A H13A 110.6
C14A C13A H13B 110.6
C14A C13A H13C 102.4
C14A C13A H13D 102.4
C14A C13A C12A 105.6(6)
C14A C13A C12B 138.7(8)
C12A C13A H13A 110.6
C12A C13A H13B 110.6
C12B C13A H13C 102.4
C12B C13A H13D 102.4
C13A C14A H14A 106.7
C13A C14A C15A 114.4(5)
C13A C14A C19A 113.6(5)
C15A C14A H14A 106.7
C15A C14A C19A 108.4(5)
C19A C14A H14A 106.7
O2A C15A C14A 114.3(4)
O2A C15A H15A 108.0
O2A C15A C16A 106.7(4)
C14A C15A H15A 108.0
C16A C15A C14A 111.7(5)
C16A C15A H15A 108.0
C15A C16A H16A 109.4
C15A C16A H16B 109.4
C15A C16A C17A 111.3(4)
H16A C16A H16B 108.0
C17A C16A H16A 109.4
C17A C16A H16B 109.4
C16A C17A H17A 109.1
C16A C17A H17B 109.1
H17A C17A H17B 107.9
C18A C17A C16A 112.3(4)
C18A C17A H17A 109.1
C18A C17A H17B 109.1
C17A C18A H18A 107.9
C17A C18A C19A 108.8(4)
C19A C18A H18A 107.9
C20A C18A C17A 111.0(4)
C20A C18A H18A 107.9
C20A C18A C19A 113.1(4)
C14A C19A H19A 109.0
C14A C19A H19B 109.0
C18A C19A C14A 112.9(5)
C18A C19A H19A 109.0
C18A C19A H19B 109.0
H19A C19A H19B 107.8
C21A C20A C18A 120.5(5)
C25A C20A C18A 121.9(5)
C25A C20A C21A 117.6(5)
C20A C21A H21A 119.3
C22A C21A C20A 121.5(5)
C22A C21A H21A 119.3
C21A C22A H22A 119.9
C23A C22A C21A 120.1(5)
C23A C22A H22A 119.9
C22A C23A Br1A 121.3(4)
C22A C23A C24A 119.7(5)
C24A C23A Br1A 119.0(4)
C23A C24A H24A 120.2
C23A C24A C25A 119.6(5)
C25A C24A H24A 120.2
C20A C25A C24A 121.4(5)
C20A C25A H25A 119.3
C24A C25A H25A 119.3
C10A C11A H11A 109.5
C10A C11A H11B 109.5
H11A C11A H11B 108.1
C12A C11A C10A 110.8(6)
C12A C11A H11A 109.5
C12A C11A H11B 109.5
C13A C12A H12A 110.6
C13A C12A H12B 110.6
C11A C12A C13A 105.8(6)
C11A C12A H12A 110.6
C11A C12A H12B 110.6
H12A C12A H12B 108.7
C10A C11B H11C 110.2
C10A C11B H11D 110.2
H11C C11B H11D 108.5
C12B C11B C10A 107.5(11)
C12B C11B H11C 110.2
C12B C11B H11D 110.2
C13A C12B H12C 111.4
C13A C12B H12D 111.4
C11B C12B C13A 101.7(11)
C11B C12B H12C 111.4
C11B C12B H12D 111.4
H12C C12B H12D 109.3

loop_
_geom_bond_atom_site_label_1
_geom_bond_atom_site_label_2
_geom_bond_distance
Br1 C23 1.896(5)
O1 C10 1.212(6)
O2 H2 0.8400
O2 C15 1.433(6)
N1 C1 1.304(7)
N1 C9 1.350(7)
N2 H2B 0.8800
N2 C8 1.409(6)
N2 C10 1.354(6)
C1 H1 0.9500
C1 C2 1.403(9)
C2 H2C 0.9500
C2 C3 1.363(10)
C3 H3 0.9500
C3 C4 1.409(9)
C4 C5 1.412(9)
C4 C9 1.425(7)
C5 H5 0.9500
C5 C6 1.331(9)
C6 H6 0.9500
C6 C7 1.415(8)
C7 H7 0.9500
C7 C8 1.375(8)
C8 C9 1.426(7)
C10 C11 1.511(7)
C11 H11E 0.9900
C11 H11F 0.9900
C11 C12 1.519(8)
C12 H12E 0.9900
C12 H12F 0.9900
C12 C13 1.506(7)
C13 H13E 0.9900
C13 H13F 0.9900
C13 C14 1.531(7)
C14 H14 1.0000
C14 C15 1.535(8)
C14 C19 1.542(7)
C15 H15 1.0000
C15 C16 1.478(9)
C16 H16C 0.9900
C16 H16D 0.9900
C16 C17 1.532(8)
C17 H17C 0.9900
C17 H17D 0.9900
C17 C18 1.522(7)
C18 H18 1.0000
C18 C19 1.532(7)
C18 C20 1.507(7)
C19 H19C 0.9900
C19 H19D 0.9900
C20 C21 1.383(7)
C20 C25 1.373(7)
C21 H21 0.9500
C21 C22 1.383(7)
C22 H22 0.9500
C22 C23 1.377(8)
C23 C24 1.363(7)
C24 H24 0.9500
C24 C25 1.385(7)
C25 H25 0.9500
Br1A C23A 1.888(5)
O1A C10A 1.224(7)
O2A H2A 0.8400
O2A C15A 1.431(6)
N1A C1A 1.315(7)
N1A C9A 1.362(7)
N2A H2AA 0.8800
N2A C8A 1.398(6)
N2A C10A 1.347(7)
C1A H1A 0.9500
C1A C2A 1.400(8)
C2A H2AB 0.9500
C2A C3A 1.350(8)
C3A H3A 0.9500
C3A C4A 1.416(8)
C4A C5A 1.410(8)
C4A C9A 1.407(7)
C5A H5A 0.9500
C5A C6A 1.357(8)
C6A H6A 0.9500
C6A C7A 1.416(7)
C7A H7A 0.9500
C7A C8A 1.371(7)
C8A C9A 1.433(7)
C10A C11A 1.527(9)
C10A C11B 1.560(15)
C13A H13A 0.9900
C13A H13B 0.9900
C13A H13C 0.9900
C13A H13D 0.9900
C13A C14A 1.498(9)
C13A C12A 1.553(9)
C13A C12B 1.575(10)
C14A H14A 1.0000
C14A C15A 1.513(8)
C14A C19A 1.539(8)
C15A H15A 1.0000
C15A C16A 1.498(7)
C16A H16A 0.9900
C16A H16B 0.9900
C16A C17A 1.531(7)
C17A H17A 0.9900
C17A H17B 0.9900
C17A C18A 1.526(7)
C18A H18A 1.0000
C18A C19A 1.533(7)
C18A C20A 1.523(7)
C19A H19A 0.9900
C19A H19B 0.9900
C20A C21A 1.384(7)
C20A C25A 1.381(7)
C21A H21A 0.9500
C21A C22A 1.382(8)
C22A H22A 0.9500
C22A C23A 1.368(8)
C23A C24A 1.381(7)
C24A H24A 0.9500
C24A C25A 1.389(7)
C25A H25A 0.9500
C11A H11A 0.9900
C11A H11B 0.9900
C11A C12A 1.514(10)
C12A H12A 0.9900
C12A H12B 0.9900
C11B H11C 0.9900
C11B H11D 0.9900
C11B C12B 1.547(19)
C12B H12C 0.9900
C12B H12D 0.9900
